data_1500028
loop_
_publ_author_name
'Carmen R. Maldonado'
'Miguel Quir\'os'
'Juan M. Salas'

_publ_contact_author_address
;
     Departamento de Qu\'imica Inorg\'anica
     Facultad de Ciencias
     Universidad de Granada
     18071 Granada
     SPAIN
;
_publ_contact_author_email mquiros@ugr.es
_publ_contact_author_fax 34-58-248526
_publ_contact_author_name 'Miguel Quir\'os'
_publ_contact_author_phone 34-58-240441
_journal_name_full Polyhedron
_journal_page_first 372
_journal_page_last 378
_journal_paper_doi 10.1016/j.poly.2009.06.002
_journal_volume 29
_journal_year 2010
_chemical_formula_moiety 'C18 H29 Cu N13 O4'
_chemical_formula_sum 'C18 H29 Cu N13 O4'
_chemical_formula_weight 555.08
_chemical_name_systematic
; 
 ? 
;
_space_group_IT_number 14
_symmetry_cell_setting monoclinic
_symmetry_space_group_name_Hall '-P 2ybc'
_symmetry_space_group_name_H-M 'P 1 21/c 1'
_atom_sites_solution_hydrogens geom
_atom_sites_solution_primary heavy
_atom_sites_solution_secondary difmap
_audit_creation_method SHELXL-97
_cell_angle_alpha 90.00
_cell_angle_beta 113.298(1)
_cell_angle_gamma 90.00
_cell_formula_units_Z 4
_cell_length_a 8.4355(6)
_cell_length_b 40.985(3)
_cell_length_c 7.1685(5)
_cell_measurement_reflns_used 5063
_cell_measurement_temperature 298(2)
_cell_measurement_theta_max 27.8
_cell_measurement_theta_min 2.6
_cell_volume 2276.3(3)
_computing_cell_refinement 'Bruker SMART'
_computing_data_collection 'Bruker SMART (Bruker, 1999)'
_computing_data_reduction 'Bruker SAINT (Bruker, 1999)'
_computing_molecular_graphics 'Xtal_GX (Hall & du Boulay, 1997)'
_computing_publication_material SHELXL-97
_computing_structure_refinement 'SHELXL-97 (Sheldrick, 1997)'
_computing_structure_solution 'SHELXS-97 (Sheldrick, 1997)'
_diffrn_ambient_temperature 298(2)
_diffrn_detector_area_resol_mean 8.26
_diffrn_measured_fraction_theta_full 0.991
_diffrn_measured_fraction_theta_max 0.934
_diffrn_measurement_device_type 'Bruker SMART APEX CCD system'
_diffrn_measurement_method '\f and \w scans'
_diffrn_radiation_monochromator graphite
_diffrn_radiation_source 'fine-focus sealed tube'
_diffrn_radiation_type MoK\a
_diffrn_radiation_wavelength 0.71073
_diffrn_reflns_av_R_equivalents 0.0270
_diffrn_reflns_av_sigmaI/netI 0.0229
_diffrn_reflns_limit_h_max 11
_diffrn_reflns_limit_h_min -10
_diffrn_reflns_limit_k_max 53
_diffrn_reflns_limit_k_min -54
_diffrn_reflns_limit_l_max 9
_diffrn_reflns_limit_l_min -9
_diffrn_reflns_number 26461
_diffrn_reflns_theta_full 27.50
_diffrn_reflns_theta_max 28.37
_diffrn_reflns_theta_min 1.99
_diffrn_standards_decay_% 0.0
_diffrn_standards_number 426
_exptl_absorpt_coefficient_mu 1.017
_exptl_absorpt_correction_T_max 0.914
_exptl_absorpt_correction_T_min 0.770
_exptl_absorpt_correction_type multi-scan
_exptl_absorpt_process_details 'Bruker SADABS (Bruker, 1999)'
_exptl_crystal_colour blue
_exptl_crystal_density_diffrn 1.620
_exptl_crystal_density_method 'not measured'
_exptl_crystal_description needle
_exptl_crystal_F_000 1156
_exptl_crystal_size_max 0.47
_exptl_crystal_size_mid 0.15
_exptl_crystal_size_min 0.09
_refine_diff_density_max 0.335
_refine_diff_density_min -0.373
_refine_diff_density_rms 0.061
_refine_ls_extinction_method none
_refine_ls_goodness_of_fit_ref 1.255
_refine_ls_hydrogen_treatment constr
_refine_ls_matrix_type full
_refine_ls_number_parameters 329
_refine_ls_number_reflns 5334
_refine_ls_number_restraints 0
_refine_ls_restrained_S_all 1.255
_refine_ls_R_factor_all 0.0530
_refine_ls_R_factor_gt 0.0476
_refine_ls_shift/su_max 0.002
_refine_ls_shift/su_mean 0.000
_refine_ls_structure_factor_coef Fsqd
_refine_ls_weighting_details 'calc w=1/[\s^2^(Fo^2^)+(0.0300P)^2^+2.5000P] where P=(Fo^2^+2Fc^2^)/3'
_refine_ls_weighting_scheme calc
_refine_ls_wR_factor_gt 0.1100
_refine_ls_wR_factor_ref 0.1121
_reflns_number_gt 4848
_reflns_number_total 5334
_reflns_threshold_expression I>2\s(I)
_cod_data_source_file cubapadmax.cif
_cod_data_source_block cutrenax
_cod_original_sg_symbol_H-M 'P 21/c'
_cod_database_code 1500028

loop_
_symmetry_equiv_pos_as_xyz
'x, y, z'
'-x, y+1/2, -z+1/2'
'-x, -y, -z'
'x, -y-1/2, z-1/2'

loop_
_atom_site_label
_atom_site_type_symbol
_atom_site_fract_x
_atom_site_fract_y
_atom_site_fract_z
_atom_site_U_iso_or_equiv
_atom_site_adp_type
_atom_site_occupancy
_atom_site_symmetry_multiplicity
_atom_site_calc_flag
_atom_site_refinement_flags
_atom_site_disorder_assembly
_atom_site_disorder_group
Cu Cu 0.11762(4) 0.377801(7) 0.35923(5) 0.03240(11) Uani 1 1 d . . .
N1A N 0.3507(3) 0.42991(5) 0.6161(4) 0.0351(5) Uani 1 1 d . . .
N2A N 0.2028(3) 0.42300(5) 0.4636(4) 0.0359(5) Uani 1 1 d . . .
N3A N 0.1122(3) 0.44999(5) 0.3677(4) 0.0359(5) Uani 1 1 d . . .
C3AA C 0.2123(3) 0.47459(6) 0.4681(4) 0.0307(5) Uani 1 1 d . . .
N4A N 0.1788(3) 0.50744(5) 0.4306(4) 0.0328(5) Uani 1 1 d . . .
C4A C 0.0288(4) 0.51884(7) 0.2551(5) 0.0404(7) Uani 1 1 d . . .
H41A H -0.0247 0.5366 0.2956 0.049 Uiso 1 1 d R . .
H42A H -0.0525 0.5013 0.2038 0.049 Uiso 1 1 d R . .
H43A H 0.0652 0.5261 0.1510 0.049 Uiso 1 1 d R . .
C5A C 0.2974(4) 0.52970(6) 0.5479(4) 0.0335(6) Uani 1 1 d . . .
O5A O 0.2739(3) 0.55904(5) 0.5200(3) 0.0427(5) Uani 1 1 d . . .
N6A N 0.4471(3) 0.51757(5) 0.7013(3) 0.0330(5) Uani 1 1 d . . .
C6A C 0.5709(4) 0.54211(7) 0.8248(5) 0.0401(7) Uani 1 1 d . . .
H61A H 0.5942 0.5574 0.7374 0.048 Uiso 1 1 d R . .
H62A H 0.6762 0.5315 0.9099 0.048 Uiso 1 1 d R . .
H63A H 0.5234 0.5534 0.9080 0.048 Uiso 1 1 d R . .
C7A C 0.4922(4) 0.48453(6) 0.7503(4) 0.0324(6) Uani 1 1 d . . .
O7A O 0.6285(3) 0.47716(5) 0.8856(3) 0.0433(5) Uani 1 1 d . . .
C7AA C 0.3591(3) 0.46298(6) 0.6206(4) 0.0311(5) Uani 1 1 d . . .
N1B N -0.1231(3) 0.32465(5) 0.3884(4) 0.0360(5) Uani 1 1 d . . .
N2B N 0.0348(3) 0.33143(5) 0.4086(4) 0.0361(5) Uani 1 1 d . . .
N3B N 0.1340(3) 0.30422(5) 0.4263(4) 0.0362(5) Uani 1 1 d . . .
C3AB C 0.0268(3) 0.27979(6) 0.4145(4) 0.0311(5) Uani 1 1 d . . .
N4B N 0.0621(3) 0.24678(5) 0.4190(4) 0.0351(5) Uani 1 1 d . . .
C4B C 0.2317(4) 0.23491(7) 0.4405(5) 0.0446(7) Uani 1 1 d . . .
H41B H 0.2929 0.2268 0.5757 0.054 Uiso 1 1 d R . .
H42B H 0.2960 0.2525 0.4153 0.054 Uiso 1 1 d R . .
H43B H 0.2178 0.2177 0.3444 0.054 Uiso 1 1 d R . .
C5B C -0.0657(4) 0.22488(6) 0.4008(4) 0.0359(6) Uani 1 1 d . . .
O5B O -0.0424(3) 0.19558(5) 0.4015(4) 0.0498(6) Uani 1 1 d . . .
N6B N -0.2266(3) 0.23742(5) 0.3806(4) 0.0367(5) Uani 1 1 d . . .
C6B C -0.3619(4) 0.21315(8) 0.3548(5) 0.0505(8) Uani 1 1 d . . .
H61B H -0.3839 0.2008 0.2332 0.061 Uiso 1 1 d R . .
H62B H -0.4657 0.2241 0.3445 0.061 Uiso 1 1 d R . .
H63B H -0.3246 0.1987 0.4695 0.061 Uiso 1 1 d R . .
C7B C -0.2723(4) 0.27060(7) 0.3791(4) 0.0346(6) Uani 1 1 d . . .
O7B O -0.4148(3) 0.27836(5) 0.3661(4) 0.0491(6) Uani 1 1 d . . .
C7AB C -0.1316(3) 0.29149(6) 0.3931(4) 0.0320(6) Uani 1 1 d . . .
N1E N -0.1273(3) 0.39244(5) 0.2744(4) 0.0380(5) Uani 1 1 d . . .
H11E H -0.1882 0.3751 0.2859 0.046 Uiso 1 1 d R . .
H12E H -0.1291 0.4072 0.3663 0.046 Uiso 1 1 d R . .
C2E C -0.2226(4) 0.40665(8) 0.0716(5) 0.0507(8) Uani 1 1 d . . .
H21E H -0.1801 0.4286 0.0691 0.061 Uiso 1 1 d R . .
H22E H -0.3435 0.4083 0.0489 0.061 Uiso 1 1 d R . .
C3E C -0.2071(5) 0.38725(9) -0.0995(5) 0.0565(9) Uani 1 1 d . . .
H31E H -0.2355 0.3647 -0.0859 0.068 Uiso 1 1 d R . .
H32E H -0.2920 0.3953 -0.2271 0.068 Uiso 1 1 d R . .
C4E C -0.0329(5) 0.38820(9) -0.1096(5) 0.0568(9) Uani 1 1 d . . .
H41E H -0.0432 0.3800 -0.2408 0.068 Uiso 1 1 d R . .
H42E H 0.0047 0.4107 -0.0996 0.068 Uiso 1 1 d R . .
N5E N 0.1005(3) 0.36916(5) 0.0514(4) 0.0353(5) Uani 1 1 d . . .
H5E H 0.0638 0.3481 0.0247 0.042 Uiso 1 1 d R . .
C6E C 0.2629(4) 0.36988(8) 0.0205(5) 0.0505(8) Uani 1 1 d . . .
H61E H 0.3005 0.3923 0.0255 0.061 Uiso 1 1 d R . .
H62E H 0.2417 0.3614 -0.1137 0.061 Uiso 1 1 d R . .
C7E C 0.4055(4) 0.35027(9) 0.1759(6) 0.0531(9) Uani 1 1 d . . .
H71E H 0.4978 0.3478 0.1286 0.064 Uiso 1 1 d R . .
H72E H 0.3613 0.3286 0.1828 0.064 Uiso 1 1 d R . .
C8E C 0.4807(4) 0.36425(7) 0.3875(5) 0.0452(7) Uani 1 1 d . . .
H81E H 0.5878 0.3530 0.4658 0.054 Uiso 1 1 d R . .
H82E H 0.5071 0.3871 0.3806 0.054 Uiso 1 1 d R . .
N9E N 0.3618(3) 0.36099(6) 0.4913(4) 0.0408(6) Uani 1 1 d . . .
H91E H 0.4114 0.3710 0.6125 0.049 Uiso 1 1 d R . .
H92E H 0.3555 0.3396 0.5165 0.049 Uiso 1 1 d R . .

loop_
_atom_site_aniso_label
_atom_site_aniso_U_11
_atom_site_aniso_U_22
_atom_site_aniso_U_33
_atom_site_aniso_U_23
_atom_site_aniso_U_13
_atom_site_aniso_U_12
Cu 0.02946(17) 0.02181(16) 0.0411(2) -0.00117(13) 0.00880(14) 0.00037(12)
N1A 0.0369(12) 0.0244(11) 0.0409(13) -0.0007(9) 0.0119(10) -0.0017(9)
N2A 0.0362(12) 0.0246(11) 0.0445(13) -0.0027(9) 0.0135(10) -0.0015(9)
N3A 0.0351(12) 0.0258(11) 0.0436(13) -0.0010(10) 0.0122(10) -0.0019(9)
C3AA 0.0345(13) 0.0233(12) 0.0370(14) -0.0009(10) 0.0172(11) -0.0009(10)
N4A 0.0358(12) 0.0237(11) 0.0374(12) 0.0020(9) 0.0129(10) 0.0014(9)
C4A 0.0439(16) 0.0318(14) 0.0418(16) 0.0045(12) 0.0129(13) 0.0051(12)
C5A 0.0445(15) 0.0245(13) 0.0383(15) -0.0026(10) 0.0235(13) -0.0015(11)
O5A 0.0552(13) 0.0231(9) 0.0524(13) -0.0001(8) 0.0239(10) 0.0009(9)
N6A 0.0402(12) 0.0233(10) 0.0355(12) -0.0039(9) 0.0149(10) -0.0060(9)
C6A 0.0455(16) 0.0285(14) 0.0460(17) -0.0087(12) 0.0178(13) -0.0099(12)
C7A 0.0386(14) 0.0272(12) 0.0345(14) -0.0016(11) 0.0180(12) -0.0031(11)
O7A 0.0390(11) 0.0371(11) 0.0447(12) 0.0019(9) 0.0067(9) -0.0012(9)
C7AA 0.0354(14) 0.0235(12) 0.0341(14) -0.0006(10) 0.0134(11) -0.0019(10)
N1B 0.0340(12) 0.0243(11) 0.0478(14) 0.0029(10) 0.0141(10) 0.0001(9)
N2B 0.0324(12) 0.0248(11) 0.0479(14) 0.0046(10) 0.0126(10) 0.0015(9)
N3B 0.0333(12) 0.0274(11) 0.0462(14) 0.0059(10) 0.0138(10) 0.0030(9)
C3AB 0.0326(13) 0.0247(12) 0.0329(13) 0.0037(10) 0.0097(11) 0.0007(10)
N4B 0.0367(12) 0.0220(10) 0.0436(13) 0.0044(9) 0.0128(10) 0.0060(9)
C4B 0.0389(16) 0.0352(15) 0.0558(19) 0.0040(13) 0.0147(14) 0.0095(12)
C5B 0.0466(16) 0.0235(12) 0.0324(14) 0.0036(10) 0.0103(12) 0.0015(11)
O5B 0.0613(14) 0.0234(10) 0.0591(14) 0.0042(9) 0.0178(11) 0.0039(9)
N6B 0.0367(12) 0.0267(11) 0.0427(13) 0.0042(10) 0.0112(10) -0.0029(9)
C6B 0.0481(18) 0.0366(16) 0.061(2) 0.0030(14) 0.0152(16) -0.0130(14)
C7B 0.0333(14) 0.0299(13) 0.0366(14) 0.0046(11) 0.0096(11) -0.0024(11)
O7B 0.0346(11) 0.0434(12) 0.0688(15) 0.0059(11) 0.0200(11) 0.0001(9)
C7AB 0.0329(13) 0.0237(12) 0.0361(14) 0.0036(10) 0.0101(11) 0.0015(10)
N1E 0.0331(12) 0.0230(11) 0.0551(15) -0.0014(10) 0.0143(11) 0.0026(9)
C2E 0.0400(16) 0.0343(16) 0.063(2) 0.0041(14) 0.0043(15) 0.0086(13)
C3E 0.0497(19) 0.0482(19) 0.049(2) 0.0000(15) -0.0040(15) 0.0069(15)
C4E 0.063(2) 0.057(2) 0.0435(19) 0.0129(16) 0.0138(16) 0.0089(17)
N5E 0.0398(13) 0.0239(11) 0.0395(13) -0.0019(9) 0.0128(10) -0.0028(9)
C6E 0.055(2) 0.0501(19) 0.0519(19) -0.0093(15) 0.0267(16) -0.0109(15)
C7E 0.0445(18) 0.0486(19) 0.069(2) -0.0163(17) 0.0256(17) 0.0004(15)
C8E 0.0307(14) 0.0341(15) 0.068(2) -0.0050(14) 0.0162(14) -0.0023(12)
N9E 0.0301(12) 0.0281(12) 0.0562(16) 0.0042(11) 0.0083(11) 0.0018(9)

loop_
_atom_type_symbol
_atom_type_description
_atom_type_scat_dispersion_real
_atom_type_scat_dispersion_imag
_atom_type_scat_source
C C 0.0033 0.0016 'International Tables Vol C Tables 4.2.6.8 and 6.1.1.4'
H H 0.0000 0.0000 'International Tables Vol C Tables 4.2.6.8 and 6.1.1.4'
N N 0.0061 0.0033 'International Tables Vol C Tables 4.2.6.8 and 6.1.1.4'
O O 0.0106 0.0060 'International Tables Vol C Tables 4.2.6.8 and 6.1.1.4'
Cu Cu 0.3201 1.2651 'International Tables Vol C Tables 4.2.6.8 and 6.1.1.4'

loop_
_geom_angle_atom_site_label_1
_geom_angle_atom_site_label_2
_geom_angle_atom_site_label_3
_geom_angle
_geom_angle_site_symmetry_1
_geom_angle_site_symmetry_3
_geom_angle_publ_flag
N1E Cu N9E 169.95(11) . . ?
N1E Cu N2A 90.61(9) . . ?
N9E Cu N2A 89.55(10) . . ?
N1E Cu N2B 87.16(9) . . ?
N9E Cu N2B 87.57(9) . . ?
N2A Cu N2B 149.26(10) . . ?
N1E Cu N5E 95.37(10) . . ?
N9E Cu N5E 93.79(10) . . ?
N2A Cu N5E 113.26(9) . . ?
N2B Cu N5E 97.47(9) . . ?
N2A N1A C7AA 104.9(2) . . ?
N1A N2A N3A 113.6(2) . . ?
N1A N2A Cu 125.63(18) . . ?
N3A N2A Cu 120.67(17) . . ?
C3AA N3A N2A 103.5(2) . . ?
N3A C3AA C7AA 110.4(2) . . ?
N3A C3AA N4A 126.7(2) . . ?
C7AA C3AA N4A 123.0(2) . . ?
C5A N4A C3AA 119.1(2) . . ?
C5A N4A C4A 119.2(2) . . ?
C3AA N4A C4A 121.3(2) . . ?
N4A C4A H41A 109.4 . . ?
N4A C4A H42A 109.5 . . ?
H41A C4A H42A 109.5 . . ?
N4A C4A H43A 109.5 . . ?
H41A C4A H43A 109.5 . . ?
H42A C4A H43A 109.5 . . ?
O5A C5A N4A 121.6(3) . . ?
O5A C5A N6A 121.1(3) . . ?
N4A C5A N6A 117.4(2) . . ?
C5A N6A C7A 127.4(2) . . ?
C5A N6A C6A 115.9(2) . . ?
C7A N6A C6A 116.7(2) . . ?
N6A C6A H61A 109.5 . . ?
N6A C6A H62A 109.4 . . ?
H61A C6A H62A 109.5 . . ?
N6A C6A H63A 109.5 . . ?
H61A C6A H63A 109.5 . . ?
H62A C6A H63A 109.5 . . ?
O7A C7A N6A 121.0(2) . . ?
O7A C7A C7AA 127.8(3) . . ?
N6A C7A C7AA 111.2(2) . . ?
N1A C7AA C3AA 107.8(2) . . ?
N1A C7AA C7A 130.3(2) . . ?
C3AA C7AA C7A 121.9(2) . . ?
N2B N1B C7AB 105.6(2) . . ?
N1B N2B N3B 113.2(2) . . ?
N1B N2B Cu 124.28(17) . . ?
N3B N2B Cu 121.35(17) . . ?
C3AB N3B N2B 103.4(2) . . ?
N3B C3AB C7AB 110.6(2) . . ?
N3B C3AB N4B 126.9(2) . . ?
C7AB C3AB N4B 122.5(2) . . ?
C5B N4B C3AB 119.0(2) . . ?
C5B N4B C4B 119.6(2) . . ?
C3AB N4B C4B 121.4(2) . . ?
N4B C4B H41B 109.6 . . ?
N4B C4B H42B 109.4 . . ?
H41B C4B H42B 109.5 . . ?
N4B C4B H43B 109.4 . . ?
H41B C4B H43B 109.5 . . ?
H42B C4B H43B 109.5 . . ?
O5B C5B N4B 121.8(3) . . ?
O5B C5B N6B 120.6(3) . . ?
N4B C5B N6B 117.6(2) . . ?
C5B N6B C7B 127.1(2) . . ?
C5B N6B C6B 115.9(2) . . ?
C7B N6B C6B 117.1(2) . . ?
N6B C6B H61B 109.4 . . ?
N6B C6B H62B 109.4 . . ?
H61B C6B H62B 109.5 . . ?
N6B C6B H63B 109.5 . . ?
H61B C6B H63B 109.5 . . ?
H62B C6B H63B 109.5 . . ?
O7B C7B N6B 120.9(3) . . ?
O7B C7B C7AB 128.1(3) . . ?
N6B C7B C7AB 111.0(2) . . ?
N1B C7AB C3AB 107.1(2) . . ?
N1B C7AB C7B 130.1(3) . . ?
C3AB C7AB C7B 122.8(2) . . ?
C2E N1E Cu 120.9(2) . . ?
C2E N1E H11E 107.1 . . ?
Cu N1E H11E 107.1 . . ?
C2E N1E H12E 107.2 . . ?
Cu N1E H12E 107.1 . . ?
H11E N1E H12E 106.8 . . ?
N1E C2E C3E 113.8(3) . . ?
N1E C2E H21E 108.8 . . ?
C3E C2E H21E 108.8 . . ?
N1E C2E H22E 108.7 . . ?
C3E C2E H22E 108.9 . . ?
H21E C2E H22E 107.7 . . ?
C4E C3E C2E 115.2(3) . . ?
C4E C3E H31E 108.4 . . ?
C2E C3E H31E 108.4 . . ?
C4E C3E H32E 108.5 . . ?
C2E C3E H32E 108.5 . . ?
H31E C3E H32E 107.5 . . ?
N5E C4E C3E 114.0(3) . . ?
N5E C4E H41E 108.8 . . ?
C3E C4E H41E 108.9 . . ?
N5E C4E H42E 108.7 . . ?
C3E C4E H42E 108.6 . . ?
H41E C4E H42E 107.7 . . ?
C6E N5E C4E 109.8(3) . . ?
C6E N5E Cu 117.09(19) . . ?
C4E N5E Cu 115.5(2) . . ?
C6E N5E H5E 104.3 . . ?
C4E N5E H5E 104.2 . . ?
Cu N5E H5E 104.3 . . ?
N5E C6E C7E 113.4(3) . . ?
N5E C6E H61E 108.9 . . ?
C7E C6E H61E 109.0 . . ?
N5E C6E H62E 108.9 . . ?
C7E C6E H62E 108.8 . . ?
H61E C6E H62E 107.7 . . ?
C8E C7E C6E 115.9(3) . . ?
C8E C7E H71E 108.4 . . ?
C6E C7E H71E 108.3 . . ?
C8E C7E H72E 108.3 . . ?
C6E C7E H72E 108.3 . . ?
H71E C7E H72E 107.4 . . ?
N9E C8E C7E 112.0(3) . . ?
N9E C8E H81E 109.2 . . ?
C7E C8E H81E 109.1 . . ?
N9E C8E H82E 109.2 . . ?
C7E C8E H82E 109.3 . . ?
H81E C8E H82E 107.9 . . ?
C8E N9E Cu 120.3(2) . . ?
C8E N9E H91E 107.3 . . ?
Cu N9E H91E 107.2 . . ?
C8E N9E H92E 107.2 . . ?
Cu N9E H92E 107.2 . . ?
H91E N9E H92E 106.8 . . ?

loop_
_geom_bond_atom_site_label_1
_geom_bond_atom_site_label_2
_geom_bond_distance
_geom_bond_site_symmetry_2
_geom_bond_publ_flag
Cu N1E 2.001(2) . ?
Cu N9E 2.017(2) . ?
Cu N2A 2.021(2) . ?
Cu N2B 2.102(2) . ?
Cu N5E 2.183(2) . ?
N1A N2A 1.324(3) . ?
N1A C7AA 1.357(3) . ?
N2A N3A 1.365(3) . ?
N3A C3AA 1.329(3) . ?
C3AA C7AA 1.373(4) . ?
C3AA N4A 1.380(3) . ?
N4A C5A 1.369(3) . ?
N4A C4A 1.464(4) . ?
C4A H41A 0.9599 . ?
C4A H42A 0.9601 . ?
C4A H43A 0.9600 . ?
C5A O5A 1.222(3) . ?
C5A N6A 1.398(4) . ?
N6A C7A 1.413(3) . ?
N6A C6A 1.468(3) . ?
C6A H61A 0.9600 . ?
C6A H62A 0.9600 . ?
C6A H63A 0.9600 . ?
C7A O7A 1.213(3) . ?
C7A C7AA 1.442(4) . ?
N1B N2B 1.312(3) . ?
N1B C7AB 1.362(3) . ?
N2B N3B 1.370(3) . ?
N3B C3AB 1.330(3) . ?
C3AB C7AB 1.370(4) . ?
C3AB N4B 1.383(3) . ?
N4B C5B 1.369(4) . ?
N4B C4B 1.460(4) . ?
C4B H41B 0.9600 . ?
C4B H42B 0.9600 . ?
C4B H43B 0.9600 . ?
C5B O5B 1.217(3) . ?
C5B N6B 1.404(4) . ?
N6B C7B 1.412(3) . ?
N6B C6B 1.469(4) . ?
C6B H61B 0.9600 . ?
C6B H62B 0.9600 . ?
C6B H63B 0.9600 . ?
C7B O7B 1.211(3) . ?
C7B C7AB 1.435(4) . ?
N1E C2E 1.474(4) . ?
N1E H11E 0.9000 . ?
N1E H12E 0.9000 . ?
C2E C3E 1.510(5) . ?
C2E H21E 0.9700 . ?
C2E H22E 0.9700 . ?
C3E C4E 1.501(5) . ?
C3E H31E 0.9700 . ?
C3E H32E 0.9700 . ?
C4E N5E 1.476(4) . ?
C4E H41E 0.9700 . ?
C4E H42E 0.9700 . ?
N5E C6E 1.472(4) . ?
N5E H5E 0.9100 . ?
C6E C7E 1.508(5) . ?
C6E H61E 0.9700 . ?
C6E H62E 0.9700 . ?
C7E C8E 1.507(5) . ?
C7E H71E 0.9700 . ?
C7E H72E 0.9700 . ?
C8E N9E 1.473(4) . ?
C8E H81E 0.9700 . ?
C8E H82E 0.9700 . ?
N9E H91E 0.9000 . ?
N9E H92E 0.9000 . ?
